data_4034276
loop_
_publ_author_name
'Achary, Raghavendra'
'Kim, Hyeong Rae'
'Lee, Hyeon-Kyu'

_publ_section_title
;
 Stereoselective Synthesis of Highly Functionalized 5- and 6-Membered
 Aminocyclitols Starting with a Readily Available 2-Azetidinone.
;
_journal_issue 7
_journal_name_full 'The Journal of organic chemistry'
_journal_page_first 4263
_journal_page_last 4272
_journal_paper_doi 10.1021/acs.joc.9b00239
_journal_volume 84
_journal_year 2019
_chemical_absolute_configuration ad
_chemical_formula_sum 'C15 H19 Cl N O3'
_chemical_formula_weight 296.76
_space_group_IT_number 19
_space_group_name_Hall 'P 2ac 2ab'
_space_group_name_H-M_alt 'P 21 21 21'
_symmetry_cell_setting orthorhombic
_symmetry_space_group_name_H-M 'P 21 21 21'
_atom_sites_solution_hydrogens geom
_atom_sites_solution_primary direct
_atom_sites_solution_secondary difmap
_audit_creation_method SHELXL-97
_cell_angle_alpha 90.00
_cell_angle_beta 90.00
_cell_angle_gamma 90.00
_cell_formula_units_Z 4
_cell_length_a 5.6069(2)
_cell_length_b 8.4799(3)
_cell_length_c 32.8891(12)
_cell_measurement_reflns_used 4919
_cell_measurement_temperature 296(1)
_cell_measurement_theta_max 22.74
_cell_measurement_theta_min 2.70
_cell_volume 1563.74(10)
_computing_cell_refinement 'Bruker SAINT'
_computing_data_collection 'Bruker APEX2'
_computing_data_reduction 'Bruker SAINT'
_computing_molecular_graphics 'Bruker SHELXTL'
_computing_publication_material 'Bruker SHELXTL'
_computing_structure_refinement 'SHELXL-97 (Sheldrick, 2008)'
_computing_structure_solution 'SHELXS-97 (Sheldrick, 2008)'
_diffrn_ambient_temperature 296(1)
_diffrn_measured_fraction_theta_full 0.993
_diffrn_measured_fraction_theta_max 0.993
_diffrn_measurement_device_type 'Bruker APEX-II CCD'
_diffrn_measurement_method '\f and \w scans'
_diffrn_radiation_monochromator graphite
_diffrn_radiation_source 'fine-focus sealed tube'
_diffrn_radiation_type MoK\a
_diffrn_radiation_wavelength 0.71073
_diffrn_reflns_av_R_equivalents 0.0471
_diffrn_reflns_av_sigmaI/netI 0.0339
_diffrn_reflns_limit_h_max 7
_diffrn_reflns_limit_h_min -7
_diffrn_reflns_limit_k_max 11
_diffrn_reflns_limit_k_min -11
_diffrn_reflns_limit_l_max 40
_diffrn_reflns_limit_l_min -43
_diffrn_reflns_number 28776
_diffrn_reflns_theta_full 28.32
_diffrn_reflns_theta_max 28.32
_diffrn_reflns_theta_min 1.24
_exptl_absorpt_coefficient_mu 0.251
_exptl_absorpt_correction_T_max 0.9950
_exptl_absorpt_correction_T_min 0.9108
_exptl_absorpt_correction_type multi-scan
_exptl_absorpt_process_details 'Bruker SADABS'
_exptl_crystal_colour silver
_exptl_crystal_density_diffrn 1.261
_exptl_crystal_density_meas ?
_exptl_crystal_density_method 'not measured'
_exptl_crystal_description block
_exptl_crystal_F_000 628
_exptl_crystal_size_max 0.38
_exptl_crystal_size_mid 0.06
_exptl_crystal_size_min 0.02
_refine_diff_density_max 0.497
_refine_diff_density_min -0.345
_refine_diff_density_rms 0.061
_refine_ls_abs_structure_details 'Flack H D (1983), Acta Cryst. A39, 876-881'
_refine_ls_abs_structure_Flack -0.08(7)
_refine_ls_extinction_method none
_refine_ls_goodness_of_fit_ref 1.057
_refine_ls_hydrogen_treatment refxyz
_refine_ls_matrix_type full
_refine_ls_number_parameters 181
_refine_ls_number_reflns 3884
_refine_ls_number_restraints 0
_refine_ls_restrained_S_all 1.057
_refine_ls_R_factor_all 0.0680
_refine_ls_R_factor_gt 0.0534
_refine_ls_shift/su_max 0.000
_refine_ls_shift/su_mean 0.000
_refine_ls_structure_factor_coef Fsqd
_refine_ls_weighting_details 'calc w=1/[\s^2^(Fo^2^)+(0.0751P)^2^+0.0000P] where P=(Fo^2^+2Fc^2^)/3'
_refine_ls_weighting_scheme calc
_refine_ls_wR_factor_gt 0.1227
_refine_ls_wR_factor_ref 0.1297
_reflns_number_gt 3108
_reflns_number_total 3884
_reflns_threshold_expression >2sigma(I)
_cod_data_source_file jo9b00239_si_002.cif
_cod_data_source_block 20180611_2_0m
_cod_depositor_comments
;
The following automatic conversions were performed:

data item '_symmetry_cell_setting' value 'Orthorhombic' was changed
to 'orthorhombic' in accordance with the
/home/data/users/saulius/crontab/automatic-downloads/current/ACS/lib/dictionaries/cif_core.dic
dictionary named 'cif_core.dic' version 2.4.2 last updated on
2011-04-26.

data item '_exptl_crystal_density_meas' value 'none' was changed to
'?' -- the value is perceived as not measured.

Automatic conversion script
Id: cif_fix_values 6909 2019-04-08 15:41:33Z antanas 
;
_cod_original_sg_symbol_H-M P2(1)2(1)2(1)
_cod_database_code 4034276

loop_
_symmetry_equiv_pos_as_xyz
'x, y, z'
'x+1/2, -y+1/2, -z'
'-x, y+1/2, -z+1/2'
'-x+1/2, -y, z+1/2'

loop_
_atom_site_label
_atom_site_type_symbol
_atom_site_fract_x
_atom_site_fract_y
_atom_site_fract_z
_atom_site_U_iso_or_equiv
_atom_site_adp_type
_atom_site_occupancy
_atom_site_symmetry_multiplicity
_atom_site_calc_flag
_atom_site_refinement_flags
Cl1 Cl 0.68801(10) 0.18861(7) 0.238090(16) 0.04391(16) Uani 1 1 d .
O1 O 0.9955(3) -0.09739(19) 0.33881(5) 0.0489(4) Uani 1 1 d .
O2 O 1.1671(3) 0.1304(2) 0.39639(5) 0.0529(4) Uani 1 1 d .
O3 O 0.9808(4) 0.1608(4) 0.45571(6) 0.0949(9) Uani 1 1 d .
N1 N 1.1908(3) 0.0599(2) 0.27034(5) 0.0393(4) Uani 1 1 d .
H1A H 1.1924 0.1219 0.2497 0.047 Uiso 1 1 calc R
H1B H 1.1899 -0.0406 0.2668 0.047 Uiso 1 1 calc R
C1 C 1.1893(4) 0.1267(3) 0.31235(6) 0.0396(5) Uani 1 1 d .
H1C H 1.3327 0.0909 0.3267 0.048 Uiso 1 1 calc R
C2 C 1.1911(5) 0.3040(3) 0.31058(7) 0.0501(6) Uani 1 1 d .
H2A H 1.2868 0.3533 0.2913 0.060 Uiso 1 1 calc R
C3 C 1.0636(6) 0.3915(3) 0.33507(8) 0.0605(7) Uani 1 1 d .
H3A H 1.0749 0.5005 0.3325 0.073 Uiso 1 1 calc R
C4 C 0.9007(6) 0.3268(4) 0.36701(9) 0.0641(7) Uani 1 1 d .
H4A H 0.7366 0.3414 0.3584 0.077 Uiso 1 1 calc R
H4B H 0.9236 0.3852 0.3921 0.077 Uiso 1 1 calc R
C5 C 0.9446(4) 0.1535(3) 0.37491(7) 0.0471(6) Uani 1 1 d .
H5A H 0.8123 0.1086 0.3906 0.057 Uiso 1 1 calc R
C6 C 0.9712(4) 0.0674(3) 0.33503(6) 0.0381(5) Uani 1 1 d .
H6A H 0.8300 0.0892 0.3184 0.046 Uiso 1 1 calc R
C7 C 1.1587(5) 0.1385(4) 0.43719(7) 0.0583(7) Uani 1 1 d .
C8 C 1.4014(6) 0.1135(5) 0.45533(9) 0.0810(11) Uani 1 1 d .
H8A H 1.3913 0.1209 0.4844 0.121 Uiso 1 1 calc R
H8B H 1.5088 0.1926 0.4453 0.121 Uiso 1 1 calc R
H8C H 1.4593 0.0109 0.4479 0.121 Uiso 1 1 calc R
C9 C 0.7800(5) -0.1844(4) 0.33938(8) 0.0589(7) Uani 1 1 d .
H9A H 0.7919 -0.2696 0.3198 0.071 Uiso 1 1 calc R
H9B H 0.6509 -0.1160 0.3307 0.071 Uiso 1 1 calc R
C10 C 0.7176(5) -0.2533(3) 0.38035(8) 0.0461(6) Uani 1 1 d .
C11 C 0.8703(6) -0.2463(3) 0.41304(8) 0.0574(7) Uani 1 1 d .
H11A H 1.0151 -0.1935 0.4108 0.069 Uiso 1 1 calc R
C12 C 0.8080(7) -0.3182(4) 0.44935(9) 0.0768(9) Uani 1 1 d .
H12A H 0.9109 -0.3126 0.4715 0.092 Uiso 1 1 calc R
C13 C 0.5938(8) -0.3984(5) 0.45296(11) 0.0850(11) Uani 1 1 d .
H13A H 0.5506 -0.4453 0.4774 0.102 Uiso 1 1 calc R
C14 C 0.4470(6) -0.4072(5) 0.41982(13) 0.0905(11) Uani 1 1 d .
H14A H 0.3054 -0.4640 0.4215 0.109 Uiso 1 1 calc R
C15 C 0.5060(5) -0.3337(4) 0.38430(11) 0.0749(9) Uani 1 1 d .
H15A H 0.4012 -0.3380 0.3624 0.090 Uiso 1 1 calc R

loop_
_atom_site_aniso_label
_atom_site_aniso_U_11
_atom_site_aniso_U_22
_atom_site_aniso_U_33
_atom_site_aniso_U_23
_atom_site_aniso_U_13
_atom_site_aniso_U_12
Cl1 0.0388(3) 0.0415(3) 0.0514(3) 0.0047(2) 0.0014(2) -0.0002(3)
O1 0.0510(10) 0.0397(9) 0.0559(10) 0.0094(8) 0.0030(8) 0.0031(8)
O2 0.0422(9) 0.0769(12) 0.0397(8) -0.0052(8) 0.0022(8) 0.0032(9)
O3 0.0552(12) 0.180(3) 0.0500(11) -0.0256(14) 0.0086(9) 0.0004(15)
N1 0.0461(10) 0.0354(9) 0.0366(9) 0.0015(7) 0.0047(8) -0.0005(9)
C1 0.0349(10) 0.0450(12) 0.0390(11) -0.0014(9) 0.0010(10) 0.0046(11)
C2 0.0549(14) 0.0439(12) 0.0514(13) -0.0001(11) -0.0020(12) -0.0086(15)
C3 0.0739(18) 0.0382(13) 0.0694(18) -0.0086(13) -0.0051(15) 0.0009(13)
C4 0.0672(17) 0.0589(17) 0.0662(17) -0.0166(15) 0.0038(14) 0.0151(15)
C5 0.0409(12) 0.0593(15) 0.0412(12) -0.0058(11) 0.0053(10) 0.0055(11)
C6 0.0345(11) 0.0417(12) 0.0380(11) 0.0025(9) -0.0003(9) 0.0027(10)
C7 0.0549(16) 0.0814(19) 0.0384(12) -0.0106(12) 0.0000(12) -0.0019(15)
C8 0.0550(16) 0.135(3) 0.0524(16) -0.0108(19) -0.0092(14) 0.002(2)
C9 0.0696(18) 0.0520(14) 0.0552(14) 0.0070(12) -0.0131(13) -0.0139(15)
C10 0.0486(14) 0.0365(11) 0.0533(13) 0.0047(10) -0.0014(11) 0.0013(11)
C11 0.0616(18) 0.0565(15) 0.0542(14) 0.0039(12) -0.0061(13) -0.0095(12)
C12 0.101(2) 0.081(2) 0.0481(15) 0.0057(15) -0.0054(17) -0.009(2)
C13 0.094(2) 0.087(2) 0.073(2) 0.0174(19) 0.036(2) 0.006(2)
C14 0.0530(18) 0.101(3) 0.118(3) 0.038(3) 0.013(2) -0.0085(19)
C15 0.0509(16) 0.081(2) 0.093(2) 0.0202(18) -0.0125(15) -0.0149(16)

loop_
_atom_type_symbol
_atom_type_description
_atom_type_scat_dispersion_real
_atom_type_scat_dispersion_imag
_atom_type_scat_source
C C 0.0033 0.0016 'International Tables Vol C Tables 4.2.6.8 and 6.1.1.4'
H H 0.0000 0.0000 'International Tables Vol C Tables 4.2.6.8 and 6.1.1.4'
N N 0.0061 0.0033 'International Tables Vol C Tables 4.2.6.8 and 6.1.1.4'
O O 0.0106 0.0060 'International Tables Vol C Tables 4.2.6.8 and 6.1.1.4'
Cl Cl 0.1484 0.1585 'International Tables Vol C Tables 4.2.6.8 and 6.1.1.4'

loop_
_geom_angle_atom_site_label_1
_geom_angle_atom_site_label_2
_geom_angle_atom_site_label_3
_geom_angle
C6 O1 C9 115.82(18)
C7 O2 C5 116.77(19)
C1 N1 H1A 120.0
C1 N1 H1B 120.0
H1A N1 H1B 120.0
N1 C1 C2 110.08(18)
N1 C1 C6 109.47(18)
C2 C1 C6 110.8(2)
N1 C1 H1C 108.8
C2 C1 H1C 108.8
C6 C1 H1C 108.8
C3 C2 C1 122.6(2)
C3 C2 H2A 118.7
C1 C2 H2A 118.7
C2 C3 C4 123.9(2)
C2 C3 H3A 118.0
C4 C3 H3A 118.0
C3 C4 C5 112.2(2)
C3 C4 H4A 109.2
C5 C4 H4A 109.2
C3 C4 H4B 109.2
C5 C4 H4B 109.2
H4A C4 H4B 107.9
O2 C5 C6 105.90(17)
O2 C5 C4 110.9(2)
C6 C5 C4 109.7(2)
O2 C5 H5A 110.1
C6 C5 H5A 110.1
C4 C5 H5A 110.1
O1 C6 C5 114.37(18)
O1 C6 C1 107.10(18)
C5 C6 C1 110.27(19)
O1 C6 H6A 108.3
C5 C6 H6A 108.3
C1 C6 H6A 108.3
O3 C7 O2 123.4(3)
O3 C7 C8 125.6(2)
O2 C7 C8 111.0(2)
C7 C8 H8A 109.5
C7 C8 H8B 109.5
H8A C8 H8B 109.5
C7 C8 H8C 109.5
H8A C8 H8C 109.5
H8B C8 H8C 109.5
O1 C9 C10 114.3(2)
O1 C9 H9A 108.7
C10 C9 H9A 108.7
O1 C9 H9B 108.7
C10 C9 H9B 108.7
H9A C9 H9B 107.6
C15 C10 C11 119.0(3)
C15 C10 C9 118.4(2)
C11 C10 C9 122.5(2)
C10 C11 C12 119.9(3)
C10 C11 H11A 120.1
C12 C11 H11A 120.1
C11 C12 C13 120.5(3)
C11 C12 H12A 119.7
C13 C12 H12A 119.7
C14 C13 C12 118.7(3)
C14 C13 H13A 120.6
C12 C13 H13A 120.6
C13 C14 C15 120.7(3)
C13 C14 H14A 119.6
C15 C14 H14A 119.6
C14 C15 C10 121.1(3)
C14 C15 H15A 119.4
C10 C15 H15A 119.4

loop_
_geom_bond_atom_site_label_1
_geom_bond_atom_site_label_2
_geom_bond_distance
O1 C6 1.410(3)
O1 C9 1.416(3)
O2 C7 1.345(3)
O2 C5 1.446(3)
O3 C7 1.184(3)
N1 C1 1.493(3)
N1 H1A 0.8600
N1 H1B 0.8600
C1 C2 1.505(3)
C1 C6 1.518(3)
C1 H1C 0.9800
C2 C3 1.308(4)
C2 H2A 0.9300
C3 C4 1.496(4)
C3 H3A 0.9300
C4 C5 1.513(4)
C4 H4A 0.9700
C4 H4B 0.9700
C5 C6 1.509(3)
C5 H5A 0.9800
C6 H6A 0.9800
C7 C8 1.501(4)
C8 H8A 0.9600
C8 H8B 0.9600
C8 H8C 0.9600
C9 C10 1.510(4)
C9 H9A 0.9700
C9 H9B 0.9700
C10 C15 1.375(4)
C10 C11 1.376(4)
C11 C12 1.386(4)
C11 H11A 0.9300
C12 C13 1.386(5)
C12 H12A 0.9300
C13 C14 1.368(5)
C13 H13A 0.9300
C14 C15 1.365(5)
C14 H14A 0.9300
C15 H15A 0.9300

loop_
_geom_hbond_atom_site_label_D
_geom_hbond_atom_site_label_H
_geom_hbond_atom_site_label_A
_geom_hbond_distance_DH
_geom_hbond_distance_HA
_geom_hbond_distance_DA
_geom_hbond_angle_DHA
_geom_hbond_site_symmetry_A
N1 H1B Cl1 0.86 2.40 3.2328(19) 162.8 3_745

loop_
_geom_torsion_atom_site_label_1
_geom_torsion_atom_site_label_2
_geom_torsion_atom_site_label_3
_geom_torsion_atom_site_label_4
_geom_torsion
N1 C1 C2 C3 139.7(2)
C6 C1 C2 C3 18.4(3)
C1 C2 C3 C4 -0.8(4)
C2 C3 C4 C5 14.2(4)
C7 O2 C5 C6 -154.1(2)
C7 O2 C5 C4 87.0(3)
C3 C4 C5 O2 71.9(3)
C3 C4 C5 C6 -44.6(3)
C9 O1 C6 C5 88.4(2)
C9 O1 C6 C1 -149.12(19)
O2 C5 C6 O1 64.8(2)
C4 C5 C6 O1 -175.6(2)
O2 C5 C6 C1 -56.0(2)
C4 C5 C6 C1 63.7(3)
N1 C1 C6 O1 64.1(2)
C2 C1 C6 O1 -174.26(19)
N1 C1 C6 C5 -170.86(18)
C2 C1 C6 C5 -49.2(2)
C5 O2 C7 O3 1.1(5)
C5 O2 C7 C8 -179.6(2)
C6 O1 C9 C10 -108.5(2)
O1 C9 C10 C15 177.1(3)
O1 C9 C10 C11 -6.7(4)
C15 C10 C11 C12 -0.7(4)
C9 C10 C11 C12 -177.0(3)
C10 C11 C12 C13 0.5(5)
C11 C12 C13 C14 1.0(6)
C12 C13 C14 C15 -2.4(6)
C13 C14 C15 C10 2.2(6)
C11 C10 C15 C14 -0.6(5)
C9 C10 C15 C14 175.7(3)
